data_7117427
loop_
_publ_author_name
'Alexander Hinz'
'Axel Schulz'
'Alexander Villinger'

_publ_section_title
;
 Accessing heavy allyl-analogous [(TerN)2E]- (E = Sb, Bi) ions and their
 reactivity towards ECl3
;
_journal_name_full Chem.Commun.
_journal_page_first 11437
_journal_paper_doi 10.1039/C5cc04355G
_journal_volume 51
_journal_year 2015
_chemical_formula_moiety 'C52 H58 Cl Mg N2 O Sb, C6 H6'
_chemical_formula_sum 'C58 H64 Cl Mg N2 O Sb'
_chemical_formula_weight 986.62
_chemical_name_systematic
;
 ?
;
_space_group_crystal_system monoclinic
_space_group_IT_number 14
_space_group_name_Hall '-P 2yn'
_space_group_name_H-M_alt 'P 1 21/n 1'
_symmetry_space_group_name_Hall '-P 2yn'
_symmetry_space_group_name_H-M 'P 1 21/n 1'
_atom_sites_solution_hydrogens geom
_audit_creation_method SHELXL-2013
_audit_update_record
;
2015-04-13 deposited with the CCDC.
2015-06-12 downloaded from the CCDC.
;
_cell_angle_alpha 90
_cell_angle_beta 106.733(2)
_cell_angle_gamma 90
_cell_formula_units_Z 4
_cell_length_a 13.7235(5)
_cell_length_b 16.6434(6)
_cell_length_c 23.2770(8)
_cell_measurement_reflns_used 9789
_cell_measurement_temperature 173(2)
_cell_measurement_theta_max 31.12
_cell_measurement_theta_min 2.45
_cell_volume 5091.5(3)
_computing_cell_refinement 'Bruker Apex V7.51A'
_computing_data_collection 'Bruker Apex V7.51A'
_computing_data_reduction 'Bruker SAINT'
_computing_molecular_graphics 'ORTEP-3v2.01 (Farrugia, 1997)'
_computing_publication_material SHELXL-2013
_computing_structure_refinement 'SHELXL-2013 (Sheldrick, 2013)'
_computing_structure_solution 'SHELXS-2013 (Sheldrick, 2013)'
_diffrn_ambient_temperature 173(2)
_diffrn_measured_fraction_theta_full 0.997
_diffrn_measured_fraction_theta_max 0.998
_diffrn_measurement_device_type 'Bruker Apex Kappa II-CCD-diffractometer'
_diffrn_measurement_method 'phi and omega scans'
_diffrn_radiation_monochromator graphite
_diffrn_radiation_source 'sealed tube'
_diffrn_radiation_type MoK\a
_diffrn_radiation_wavelength 0.71073
_diffrn_reflns_av_R_equivalents 0.0479
_diffrn_reflns_av_unetI/netI 0.0347
_diffrn_reflns_laue_measured_fraction_full 0.997
_diffrn_reflns_laue_measured_fraction_max 0.998
_diffrn_reflns_limit_h_max 20
_diffrn_reflns_limit_h_min -20
_diffrn_reflns_limit_k_max 25
_diffrn_reflns_limit_k_min -25
_diffrn_reflns_limit_l_max 33
_diffrn_reflns_limit_l_min -35
_diffrn_reflns_number 132273
_diffrn_reflns_point_group_measured_fraction_full 0.997
_diffrn_reflns_point_group_measured_fraction_max 0.998
_diffrn_reflns_theta_full 25.242
_diffrn_reflns_theta_max 32.499
_diffrn_reflns_theta_min 2.733
_exptl_absorpt_coefficient_mu 0.647
_exptl_absorpt_correction_T_max 0.7473
_exptl_absorpt_correction_T_min 0.6935
_exptl_absorpt_correction_type multi-scan
_exptl_absorpt_process_details '(SADABS; Sheldrick, 2004)'
_exptl_crystal_colour blue
_exptl_crystal_density_diffrn 1.287
_exptl_crystal_description block
_exptl_crystal_F_000 2056
_exptl_crystal_size_max 0.330
_exptl_crystal_size_mid 0.260
_exptl_crystal_size_min 0.150
_refine_diff_density_max 1.116
_refine_diff_density_min -0.882
_refine_diff_density_rms 0.064
_refine_ls_extinction_coef .
_refine_ls_extinction_method none
_refine_ls_goodness_of_fit_ref 1.014
_refine_ls_hydrogen_treatment constr
_refine_ls_matrix_type full
_refine_ls_number_parameters 802
_refine_ls_number_reflns 18410
_refine_ls_number_restraints 70
_refine_ls_restrained_S_all 1.013
_refine_ls_R_factor_all 0.0596
_refine_ls_R_factor_gt 0.0368
_refine_ls_shift/su_max 0.002
_refine_ls_shift/su_mean 0.000
_refine_ls_structure_factor_coef Fsqd
_refine_ls_weighting_details 'w=1/[\s^2^(Fo^2^)+(0.0430P)^2^+2.1805P] where P=(Fo^2^+2Fc^2^)/3'
_refine_ls_weighting_scheme calc
_refine_ls_wR_factor_gt 0.0854
_refine_ls_wR_factor_ref 0.0975
_reflns_Friedel_coverage 0.000
_reflns_friedel_fraction_full .
_reflns_friedel_fraction_max .
_reflns_number_gt 13723
_reflns_number_total 18410
_reflns_threshold_expression 'I > 2\s(I)'
_cod_data_source_file c5cc04355g2.cif
_cod_data_source_block ah205a
_cod_database_code 7117427
_shelx_space_group_comment
;
The symmetry employed for this shelxl refinement is uniquely defined
by the following loop, which should always be used as a source of
symmetry information in preference to the above space-group names.
They are only intended as comments.
;
_shelx_estimated_absorpt_t_min 0.815
_shelx_estimated_absorpt_t_max 0.909
_shelxl_version_number 2013-4

loop_
_space_group_symop_operation_xyz
'x, y, z'
'-x+1/2, y+1/2, -z+1/2'
'-x, -y, -z'
'x-1/2, -y-1/2, z-1/2'

loop_
_atom_site_label
_atom_site_type_symbol
_atom_site_fract_x
_atom_site_fract_y
_atom_site_fract_z
_atom_site_U_iso_or_equiv
_atom_site_adp_type
_atom_site_occupancy
_atom_site_site_symmetry_order
_atom_site_calc_flag
_atom_site_refinement_flags_posn
_atom_site_refinement_flags_adp
_atom_site_refinement_flags_occupancy
_atom_site_disorder_assembly
_atom_site_disorder_group
Sb1 Sb 1.02772(2) 0.95397(2) 0.20094(2) 0.03135(4) Uani 1 1 d . . . . .
Cl1 Cl 0.80532(4) 0.78079(3) 0.27809(2) 0.04270(11) Uani 1 1 d . . . . .
Mg1 Mg 0.85913(4) 0.90228(3) 0.25326(3) 0.02904(12) Uani 1 1 d . . . . .
N1 N 0.90296(10) 0.88939(8) 0.17535(6) 0.0273(3) Uani 1 1 d . . . . .
N2 N 0.98723(10) 0.97689(9) 0.27395(6) 0.0273(3) Uani 1 1 d . . . . .
C1A C 0.8800(6) 0.8386(5) 0.1241(3) 0.0226(11) Uani 0.568(10) 1 d D . P A 1
C2A C 0.7777(5) 0.8286(5) 0.0893(4) 0.0315(13) Uani 0.568(10) 1 d D . P A 1
C3A C 0.7539(6) 0.7697(5) 0.0448(3) 0.0447(14) Uani 0.568(10) 1 d D . P A 1
H3A H 0.6855 0.7649 0.0205 0.054 Uiso 0.568(10) 1 calc R U P A 1
C4A C 0.8253(7) 0.7187(5) 0.0347(4) 0.0538(19) Uani 0.568(10) 1 d D . P A 1
H4A H 0.8061 0.6770 0.0058 0.065 Uiso 0.568(10) 1 calc R U P A 1
C5A C 0.9256(7) 0.7288(6) 0.0672(4) 0.0460(16) Uani 0.568(10) 1 d D . P A 1
H5A H 0.9761 0.6947 0.0596 0.055 Uiso 0.568(10) 1 calc R U P A 1
C6A C 0.9541(6) 0.7879(6) 0.1108(4) 0.0300(14) Uani 0.568(10) 1 d D . P A 1
C7A C 0.6957(5) 0.8837(5) 0.0949(5) 0.0341(14) Uani 0.568(10) 1 d D . P A 1
C8A C 0.6991(4) 0.9664(4) 0.0822(3) 0.0406(15) Uani 0.568(10) 1 d D . P A 1
C9A C 0.6170(4) 1.0156(5) 0.0829(3) 0.0579(16) Uani 0.568(10) 1 d D . P A 1
H9A H 0.6190 1.0708 0.0729 0.069 Uiso 0.568(10) 1 calc R U P A 1
C10A C 0.5327(4) 0.9867(5) 0.0976(3) 0.0628(19) Uani 0.568(10) 1 d D . P A 1
C11A C 0.5328(4) 0.9078(6) 0.1131(4) 0.061(2) Uani 0.568(10) 1 d D . P A 1
H11A H 0.4758 0.8871 0.1237 0.073 Uiso 0.568(10) 1 calc R U P A 1
C12A C 0.6131(5) 0.8564(4) 0.1141(4) 0.0437(15) Uani 0.568(10) 1 d D . P A 1
C13A C 0.7857(6) 1.0032(5) 0.0634(4) 0.0475(18) Uani 0.568(10) 1 d D . P A 1
H13A H 0.8041 0.9677 0.0347 0.071 Uiso 0.568(10) 1 calc R U P A 1
H13B H 0.8445 1.0103 0.0988 0.071 Uiso 0.568(10) 1 calc R U P A 1
H13C H 0.7645 1.0556 0.0447 0.071 Uiso 0.568(10) 1 calc R U P A 1
C14A C 0.4442(5) 1.0428(7) 0.0965(4) 0.092(3) Uani 0.568(10) 1 d D . P A 1
H14A H 0.4156 1.0641 0.0559 0.138 Uiso 0.568(10) 1 calc R U P A 1
H14B H 0.4686 1.0872 0.1245 0.138 Uiso 0.568(10) 1 calc R U P A 1
H14C H 0.3915 1.0129 0.1083 0.138 Uiso 0.568(10) 1 calc R U P A 1
C15A C 0.6072(8) 0.7697(5) 0.1323(6) 0.060(2) Uani 0.568(10) 1 d D . P A 1
H15A H 0.5897 0.7356 0.0965 0.090 Uiso 0.568(10) 1 calc R U P A 1
H15B H 0.5549 0.7643 0.1532 0.090 Uiso 0.568(10) 1 calc R U P A 1
H15C H 0.6732 0.7531 0.1591 0.090 Uiso 0.568(10) 1 calc R U P A 1
C1B C 0.8856(7) 0.8276(7) 0.1353(5) 0.0226(11) Uani 0.432(10) 1 d D . P A 2
C2B C 0.7863(7) 0.8144(7) 0.0978(6) 0.0315(13) Uani 0.432(10) 1 d D . P A 2
C3B C 0.7660(8) 0.7510(6) 0.0567(5) 0.0447(14) Uani 0.432(10) 1 d D . P A 2
H3B H 0.6980 0.7413 0.0330 0.054 Uiso 0.432(10) 1 calc R U P A 2
C4B C 0.8424(10) 0.7028(7) 0.0501(5) 0.0538(19) Uani 0.432(10) 1 d D . P A 2
H4B H 0.8278 0.6592 0.0226 0.065 Uiso 0.432(10) 1 calc R U P A 2
C5B C 0.9408(9) 0.7178(8) 0.0836(5) 0.0460(16) Uani 0.432(10) 1 d D . P A 2
H5B H 0.9936 0.6841 0.0787 0.055 Uiso 0.432(10) 1 calc R U P A 2
C6B C 0.9655(8) 0.7807(9) 0.1244(5) 0.0300(14) Uani 0.432(10) 1 d D . P A 2
C7B C 0.6981(8) 0.8650(6) 0.0999(7) 0.037(2) Uani 0.432(10) 1 d D . P A 2
C8B C 0.6863(5) 0.9422(5) 0.0738(4) 0.0353(17) Uani 0.432(10) 1 d D . P A 2
C9B C 0.5960(5) 0.9843(5) 0.0682(3) 0.0450(16) Uani 0.432(10) 1 d D . P A 2
H9B H 0.5896 1.0378 0.0533 0.054 Uiso 0.432(10) 1 calc R U P A 2
C10B C 0.5157(4) 0.9497(5) 0.0840(3) 0.0453(17) Uani 0.432(10) 1 d D . P A 2
C11B C 0.5261(5) 0.8728(6) 0.1054(4) 0.0464(19) Uani 0.432(10) 1 d D . P A 2
H11B H 0.4710 0.8491 0.1163 0.056 Uiso 0.432(10) 1 calc R U P A 2
C12B C 0.6135(6) 0.8281(5) 0.1118(5) 0.0333(15) Uani 0.432(10) 1 d D . P A 2
C13B C 0.7695(8) 0.9837(6) 0.0544(6) 0.0398(19) Uani 0.432(10) 1 d D . P A 2
H13D H 0.8129 0.9433 0.0434 0.060 Uiso 0.432(10) 1 calc R U P A 2
H13E H 0.8106 1.0165 0.0875 0.060 Uiso 0.432(10) 1 calc R U P A 2
H13F H 0.7391 1.0181 0.0197 0.060 Uiso 0.432(10) 1 calc R U P A 2
C14B C 0.4175(5) 0.9968(7) 0.0774(4) 0.070(2) Uani 0.432(10) 1 d D . P A 2
H14D H 0.4138 1.0415 0.0494 0.104 Uiso 0.432(10) 1 calc R U P A 2
H14E H 0.4169 1.0179 0.1166 0.104 Uiso 0.432(10) 1 calc R U P A 2
H14F H 0.3589 0.9612 0.0619 0.104 Uiso 0.432(10) 1 calc R U P A 2
C15B C 0.6207(12) 0.7429(6) 0.1343(9) 0.056(3) Uani 0.432(10) 1 d D . P A 2
H15D H 0.6018 0.7059 0.1002 0.084 Uiso 0.432(10) 1 calc R U P A 2
H15E H 0.5743 0.7356 0.1590 0.084 Uiso 0.432(10) 1 calc R U P A 2
H15F H 0.6906 0.7318 0.1585 0.084 Uiso 0.432(10) 1 calc R U P A 2
C16 C 1.06902(14) 0.79929(11) 0.14751(10) 0.0376(4) Uani 1 1 d . . . . .
C17 C 1.12769(15) 0.84270(12) 0.11755(9) 0.0399(4) Uani 1 1 d . . . . .
C18 C 1.22916(15) 0.85907(12) 0.14762(10) 0.0421(4) Uani 1 1 d . . . . .
H18 H 1.2689 0.8881 0.1273 0.051 Uiso 1 1 calc R U . . .
C19 C 1.27400(14) 0.83450(12) 0.20604(10) 0.0424(4) Uani 1 1 d . . . . .
C20 C 1.21533(15) 0.79093(12) 0.23485(11) 0.0454(5) Uani 1 1 d . . . . .
H20 H 1.2450 0.7735 0.2750 0.054 Uiso 1 1 calc R U . . .
C21 C 1.11411(14) 0.77226(11) 0.20627(11) 0.0419(5) Uani 1 1 d . . . . .
C22 C 1.08201(19) 0.87572(17) 0.05568(11) 0.0567(6) Uani 1 1 d . . . . .
H22A H 1.1349 0.9026 0.0421 0.085 Uiso 1 1 calc R U . . .
H22B H 1.0285 0.9144 0.0564 0.085 Uiso 1 1 calc R U . . .
H22C H 1.0527 0.8317 0.0281 0.085 Uiso 1 1 calc R U . . .
C23 C 1.38355(16) 0.85348(16) 0.23713(12) 0.0554(6) Uani 1 1 d . . . . .
H23A H 1.4272 0.8128 0.2266 0.083 Uiso 1 1 calc R U . . .
H23B H 1.3946 0.8534 0.2806 0.083 Uiso 1 1 calc R U . . .
H23C H 1.4003 0.9066 0.2244 0.083 Uiso 1 1 calc R U . . .
C24 C 1.05327(17) 0.72402(14) 0.23871(13) 0.0576(6) Uani 1 1 d . . . . .
H24A H 0.9937 0.7551 0.2408 0.086 Uiso 1 1 calc R U . . .
H24B H 1.0957 0.7119 0.2794 0.086 Uiso 1 1 calc R U . . .
H24C H 1.0309 0.6737 0.2170 0.086 Uiso 1 1 calc R U . . .
C25 C 1.03421(12) 1.03156(10) 0.31877(7) 0.0280(3) Uani 1 1 d . . . . .
C26 C 1.08826(12) 1.10062(10) 0.30872(8) 0.0294(3) Uani 1 1 d . . . . .
C27 C 1.12749(13) 1.15509(12) 0.35494(8) 0.0363(4) Uani 1 1 d . . . . .
H27 H 1.1630 1.2011 0.3475 0.044 Uiso 1 1 calc R U . . .
C28 C 1.11584(15) 1.14353(13) 0.41154(9) 0.0411(4) Uani 1 1 d . . . . .
H28 H 1.1413 1.1819 0.4424 0.049 Uiso 1 1 calc R U . . .
C29 C 1.06691(16) 1.07565(13) 0.42228(9) 0.0420(4) Uani 1 1 d . . . . .
H29 H 1.0601 1.0670 0.4613 0.050 Uiso 1 1 calc R U . . .
C30 C 1.02715(14) 1.01933(12) 0.37771(8) 0.0362(4) Uani 1 1 d . . . . .
C31 C 1.11066(12) 1.11340(10) 0.25030(8) 0.0293(3) Uani 1 1 d . . . . .
C32 C 1.20589(12) 1.08864(11) 0.24501(8) 0.0331(4) Uani 1 1 d . . . . .
C33 C 1.22522(14) 1.09542(12) 0.18982(9) 0.0385(4) Uani 1 1 d . . . . .
H33 H 1.2894 1.0785 0.1864 0.046 Uiso 1 1 calc R U . . .
C34 C 1.15471(15) 1.12580(13) 0.14002(9) 0.0421(4) Uani 1 1 d . . . . .
C35 C 1.06205(15) 1.15141(13) 0.14611(9) 0.0409(4) Uani 1 1 d . . . . .
H35 H 1.0130 1.1731 0.1121 0.049 Uiso 1 1 calc R U . . .
C36 C 1.03830(12) 1.14646(11) 0.20037(8) 0.0323(3) Uani 1 1 d . . . . .
C37 C 1.28473(15) 1.05334(14) 0.29756(11) 0.0477(5) Uani 1 1 d . . . . .
H37A H 1.2547 1.0091 0.3145 0.072 Uiso 1 1 calc R U . . .
H37B H 1.3093 1.0948 0.3282 0.072 Uiso 1 1 calc R U . . .
H37C H 1.3418 1.0330 0.2844 0.072 Uiso 1 1 calc R U . . .
C38 C 1.1771(2) 1.1309(2) 0.08020(12) 0.0686(7) Uani 1 1 d . . . . .
H38A H 1.1507 1.0829 0.0564 0.103 Uiso 1 1 calc R U . . .
H38B H 1.2508 1.1343 0.0868 0.103 Uiso 1 1 calc R U . . .
H38C H 1.1444 1.1789 0.0586 0.103 Uiso 1 1 calc R U . . .
C39 C 0.93630(14) 1.17469(13) 0.20429(10) 0.0422(4) Uani 1 1 d . . . . .
H39A H 0.9060 1.2110 0.1708 0.063 Uiso 1 1 calc R U . . .
H39B H 0.9449 1.2031 0.2423 0.063 Uiso 1 1 calc R U . . .
H39C H 0.8915 1.1283 0.2023 0.063 Uiso 1 1 calc R U . . .
C40A C 0.9719(7) 0.9488(5) 0.3946(6) 0.0359(13) Uani 0.578(9) 1 d D . P B 1
C41A C 0.8790(6) 0.9549(4) 0.4070(5) 0.0407(14) Uani 0.578(9) 1 d D . P B 1
C42A C 0.8357(6) 0.8852(5) 0.4233(4) 0.0516(16) Uani 0.578(9) 1 d D . P B 1
H42A H 0.7712 0.8889 0.4305 0.062 Uiso 0.578(9) 1 calc R U P B 1
C43A C 0.8831(7) 0.8126(4) 0.4291(4) 0.0555(19) Uani 0.578(9) 1 d D . P B 1
C44A C 0.9774(6) 0.8087(4) 0.4207(4) 0.0529(16) Uani 0.578(9) 1 d D . P B 1
H44A H 1.0130 0.7590 0.4273 0.064 Uiso 0.578(9) 1 calc R U P B 1
C45A C 1.0239(6) 0.8755(4) 0.4026(4) 0.0445(15) Uani 0.578(9) 1 d D . P B 1
C46A C 0.8241(6) 1.0342(4) 0.4029(4) 0.0549(16) Uani 0.578(9) 1 d D . P B 1
H46A H 0.8306 1.0642 0.3680 0.082 Uiso 0.578(9) 1 calc R U P B 1
H46B H 0.8540 1.0655 0.4394 0.082 Uiso 0.578(9) 1 calc R U P B 1
H46C H 0.7520 1.0245 0.3988 0.082 Uiso 0.578(9) 1 calc R U P B 1
C47A C 0.8291(8) 0.7382(4) 0.4420(4) 0.077(2) Uani 0.578(9) 1 d D . P B 1
H47A H 0.7687 0.7541 0.4536 0.116 Uiso 0.578(9) 1 calc R U P B 1
H47B H 0.8752 0.7077 0.4747 0.116 Uiso 0.578(9) 1 calc R U P B 1
H47C H 0.8086 0.7046 0.4059 0.116 Uiso 0.578(9) 1 calc R U P B 1
C48A C 1.1273(6) 0.8661(6) 0.3927(5) 0.0568(13) Uani 0.578(9) 1 d D . P B 1
H48A H 1.1208 0.8706 0.3498 0.085 Uiso 0.578(9) 1 calc R U P B 1
H48B H 1.1555 0.8134 0.4073 0.085 Uiso 0.578(9) 1 calc R U P B 1
H48C H 1.1729 0.9083 0.4146 0.085 Uiso 0.578(9) 1 calc R U P B 1
C40B C 0.9934(9) 0.9386(6) 0.3930(7) 0.0339(19) Uani 0.422(9) 1 d D . P B 2
C41B C 0.9053(9) 0.9385(5) 0.4099(8) 0.048(2) Uani 0.422(9) 1 d D . P B 2
C42B C 0.8695(10) 0.8652(6) 0.4268(6) 0.061(3) Uani 0.422(9) 1 d D . P B 2
H42B H 0.8078 0.8652 0.4376 0.073 Uiso 0.422(9) 1 calc R U P B 2
C43B C 0.9200(11) 0.7950(6) 0.4282(6) 0.061(3) Uani 0.422(9) 1 d D . P B 2
C44B C 1.0094(9) 0.7966(5) 0.4132(5) 0.054(2) Uani 0.422(9) 1 d D . P B 2
H44B H 1.0465 0.7481 0.4150 0.065 Uiso 0.422(9) 1 calc R U P B 2
C45B C 1.0483(8) 0.8673(5) 0.3953(6) 0.045(2) Uani 0.422(9) 1 d D . P B 2
C46B C 0.8495(9) 1.0146(6) 0.4171(6) 0.0549(16) Uani 0.422(9) 1 d D . P B 2
H46D H 0.8552 1.0540 0.3870 0.082 Uiso 0.422(9) 1 calc R U P B 2
H46E H 0.8797 1.0368 0.4573 0.082 Uiso 0.422(9) 1 calc R U P B 2
H46F H 0.7776 1.0023 0.4118 0.082 Uiso 0.422(9) 1 calc R U P B 2
C47B C 0.8780(10) 0.7166(6) 0.4439(6) 0.077(2) Uani 0.422(9) 1 d D . P B 2
H47D H 0.8185 0.7275 0.4580 0.116 Uiso 0.422(9) 1 calc R U P B 2
H47E H 0.9303 0.6893 0.4756 0.116 Uiso 0.422(9) 1 calc R U P B 2
H47F H 0.8578 0.6822 0.4082 0.116 Uiso 0.422(9) 1 calc R U P B 2
C48B C 1.1478(9) 0.8676(9) 0.3799(6) 0.0568(13) Uani 0.422(9) 1 d D . P B 2
H48D H 1.1349 0.8777 0.3369 0.085 Uiso 0.422(9) 1 calc R U P B 2
H48E H 1.1813 0.8154 0.3901 0.085 Uiso 0.422(9) 1 calc R U P B 2
H48F H 1.1918 0.9100 0.4028 0.085 Uiso 0.422(9) 1 calc R U P B 2
O1 O 0.7440(9) 0.9718(6) 0.2588(9) 0.039(2) Uani 0.579(8) 1 d D . P C 1
C49 C 0.6536(10) 0.9423(5) 0.2731(9) 0.046(3) Uani 0.579(8) 1 d D . P C 1
H49A H 0.6708 0.9230 0.3150 0.056 Uiso 0.579(8) 1 calc R U P C 1
H49B H 0.6215 0.8979 0.2459 0.056 Uiso 0.579(8) 1 calc R U P C 1
C50 C 0.5839(8) 1.0146(5) 0.2640(7) 0.057(3) Uani 0.579(8) 1 d D . P C 1
H50A H 0.5424 1.0134 0.2924 0.068 Uiso 0.579(8) 1 calc R U P C 1
H50B H 0.5378 1.0157 0.2225 0.068 Uiso 0.579(8) 1 calc R U P C 1
C51 C 0.6536(4) 1.0875(2) 0.2756(3) 0.067(2) Uani 0.579(8) 1 d D . P C 1
H51A H 0.6192 1.1351 0.2533 0.080 Uiso 0.579(8) 1 calc R U P C 1
H51B H 0.6781 1.1003 0.3189 0.080 Uiso 0.579(8) 1 calc R U P C 1
C52 C 0.7398(4) 1.0591(4) 0.2520(3) 0.0482(15) Uani 0.579(8) 1 d D . P C 1
H52A H 0.7266 1.0740 0.2093 0.058 Uiso 0.579(8) 1 calc R U P C 1
H52B H 0.8049 1.0836 0.2752 0.058 Uiso 0.579(8) 1 calc R U P C 1
O1B O 0.7408(12) 0.9750(7) 0.2541(13) 0.042(4) Uani 0.421(8) 1 d D . P C 2
C49B C 0.6501(14) 0.9488(7) 0.2698(14) 0.046(5) Uani 0.421(8) 1 d D . P C 2
H49C H 0.6685 0.9258 0.3107 0.055 Uiso 0.421(8) 1 calc R U P C 2
H49D H 0.6121 0.9081 0.2410 0.055 Uiso 0.421(8) 1 calc R U P C 2
C50B C 0.5880(10) 1.0248(8) 0.2664(10) 0.058(4) Uani 0.421(8) 1 d D . P C 2
H50C H 0.6066 1.0531 0.3054 0.070 Uiso 0.421(8) 1 calc R U P C 2
H50D H 0.5143 1.0125 0.2547 0.070 Uiso 0.421(8) 1 calc R U P C 2
C51B C 0.6148(4) 1.0751(3) 0.2186(4) 0.058(2) Uani 0.421(8) 1 d D . P C 2
H51C H 0.5709 1.0612 0.1781 0.070 Uiso 0.421(8) 1 calc R U P C 2
H51D H 0.6077 1.1332 0.2257 0.070 Uiso 0.421(8) 1 calc R U P C 2
C52B C 0.7243(5) 1.0536(5) 0.2253(4) 0.0394(15) Uani 0.421(8) 1 d D . P C 2
H52C H 0.7369 1.0513 0.1856 0.047 Uiso 0.421(8) 1 calc R U P C 2
H52D H 0.7705 1.0940 0.2503 0.047 Uiso 0.421(8) 1 calc R U P C 2
C53A C 0.9836(8) 0.4938(4) 0.0764(4) 0.101(3) Uani 0.396(3) 1 d G . P D 1
H53A H 1.0112 0.5401 0.0991 0.122 Uiso 0.396(3) 1 calc R U P D 1
C54A C 0.8951(8) 0.4999(5) 0.0289(5) 0.111(3) Uani 0.396(3) 1 d G . P D 1
H54A H 0.8623 0.5504 0.0191 0.133 Uiso 0.396(3) 1 calc R U P D 1
C55A C 0.8548(6) 0.4320(7) -0.0043(4) 0.0916(13) Uani 0.396(3) 1 d G . P D 1
H55A H 0.7943 0.4362 -0.0368 0.110 Uiso 0.396(3) 1 calc R U P D 1
C56A C 0.9028(7) 0.3581(5) 0.0100(5) 0.101(3) Uani 0.396(3) 1 d G . P D 1
H56A H 0.8752 0.3118 -0.0127 0.122 Uiso 0.396(3) 1 calc R U P D 1
C57A C 0.9912(6) 0.3520(4) 0.0575(5) 0.111(3) Uani 0.396(3) 1 d G . P D 1
H57A H 1.0240 0.3015 0.0673 0.133 Uiso 0.396(3) 1 calc R U P D 1
C58A C 1.0316(5) 0.4199(6) 0.0907(3) 0.0916(13) Uani 0.396(3) 1 d G . P D 1
H58A H 1.0920 0.4157 0.1232 0.110 Uiso 0.396(3) 1 calc R U P D 1
C53B C 0.9828(8) 0.4318(7) 0.1107(4) 0.0743(15) Uani 0.211(3) 1 d G . P E 2
H53B H 1.0212 0.4482 0.1497 0.089 Uiso 0.211(3) 1 calc R U P E 2
C54B C 0.9335(10) 0.4888(6) 0.0687(6) 0.0662(13) Uani 0.211(3) 1 d G . P E 2
H54B H 0.9383 0.5442 0.0791 0.079 Uiso 0.211(3) 1 calc R U P E 2
C55B C 0.8772(11) 0.4648(9) 0.0116(5) 0.0916(13) Uani 0.211(3) 1 d G . P E 2
H55B H 0.8435 0.5038 -0.0170 0.110 Uiso 0.211(3) 1 calc R U P E 2
C56B C 0.8701(9) 0.3838(10) -0.0035(5) 0.0743(15) Uani 0.211(3) 1 d G . P E 2
H56B H 0.8316 0.3675 -0.0425 0.089 Uiso 0.211(3) 1 calc R U P E 2
C57B C 0.9194(9) 0.3268(7) 0.0385(6) 0.0662(13) Uani 0.211(3) 1 d G . P E 2
H57B H 0.9145 0.2714 0.0281 0.079 Uiso 0.211(3) 1 calc R U P E 2
C58B C 0.9757(9) 0.3508(6) 0.0956(5) 0.0916(13) Uani 0.211(3) 1 d G . P E 2
H58B H 1.0093 0.3118 0.1242 0.110 Uiso 0.211(3) 1 calc R U P E 2
C53C C 0.9921(5) 0.4557(5) 0.0897(3) 0.0743(15) Uani 0.393(3) 1 d G . P F 3
H53C H 1.0311 0.4870 0.1224 0.089 Uiso 0.393(3) 1 calc R U P F 3
C54C C 0.9108(6) 0.4902(4) 0.0468(4) 0.0662(13) Uani 0.393(3) 1 d G . P F 3
H54C H 0.8942 0.5451 0.0501 0.079 Uiso 0.393(3) 1 calc R U P F 3
C55C C 0.8537(6) 0.4444(5) -0.0010(3) 0.0916(13) Uani 0.393(3) 1 d G . P F 3
H55C H 0.7981 0.4680 -0.0304 0.110 Uiso 0.393(3) 1 calc R U P F 3
C56C C 0.8779(5) 0.3640(5) -0.0059(3) 0.0743(15) Uani 0.393(3) 1 d G . P F 3
H56C H 0.8389 0.3327 -0.0386 0.089 Uiso 0.393(3) 1 calc R U P F 3
C57C C 0.9592(5) 0.3295(4) 0.0371(3) 0.0662(13) Uani 0.393(3) 1 d G . P F 3
H57C H 0.9757 0.2746 0.0338 0.079 Uiso 0.393(3) 1 calc R U P F 3
C58C C 1.0163(4) 0.3754(6) 0.0849(3) 0.0916(13) Uani 0.393(3) 1 d G . P F 3
H58C H 1.0719 0.3518 0.1142 0.110 Uiso 0.393(3) 1 calc R U P F 3

loop_
_atom_site_aniso_label
_atom_site_aniso_U_11
_atom_site_aniso_U_22
_atom_site_aniso_U_33
_atom_site_aniso_U_23
_atom_site_aniso_U_13
_atom_site_aniso_U_12
Sb1 0.02985(6) 0.03313(6) 0.03452(7) -0.01025(5) 0.01477(4) -0.00968(4)
Cl1 0.0508(3) 0.0302(2) 0.0530(3) -0.0016(2) 0.0244(2) -0.00613(19)
Mg1 0.0271(2) 0.0268(3) 0.0361(3) -0.0033(2) 0.0136(2) -0.0016(2)
N1 0.0243(6) 0.0282(7) 0.0295(7) -0.0051(5) 0.0077(5) -0.0028(5)
N2 0.0271(6) 0.0289(7) 0.0250(6) -0.0027(5) 0.0061(5) -0.0014(5)
C1A 0.0275(10) 0.023(2) 0.018(3) 0.0046(19) 0.0070(14) -0.0040(11)
C2A 0.0293(12) 0.038(3) 0.025(3) 0.002(2) 0.0047(14) -0.0086(12)
C3A 0.049(2) 0.051(4) 0.028(3) -0.002(2) 0.0025(19) -0.023(2)
C4A 0.074(3) 0.047(3) 0.039(4) -0.021(3) 0.016(3) -0.019(2)
C5A 0.063(3) 0.038(3) 0.041(4) -0.013(3) 0.022(3) -0.0044(18)
C6A 0.0335(17) 0.0299(19) 0.027(4) -0.003(3) 0.0093(19) -0.0013(13)
C7A 0.0177(17) 0.058(4) 0.025(2) 0.014(3) 0.0050(15) -0.0022(19)
C8A 0.032(2) 0.050(3) 0.036(3) 0.008(3) 0.0036(18) 0.001(2)
C9A 0.045(3) 0.073(4) 0.055(4) 0.019(3) 0.013(2) 0.020(3)
C10A 0.043(3) 0.097(5) 0.047(3) 0.011(3) 0.012(2) 0.023(3)
C11A 0.025(2) 0.113(6) 0.044(3) 0.006(5) 0.009(2) -0.004(3)
C12A 0.032(2) 0.057(4) 0.039(2) 0.001(3) 0.0054(16) -0.017(2)
C13A 0.044(3) 0.048(4) 0.050(4) 0.009(3) 0.014(3) -0.007(3)
C14A 0.056(4) 0.145(8) 0.076(5) 0.025(5) 0.022(3) 0.052(4)
C15A 0.048(4) 0.070(5) 0.066(4) -0.004(5) 0.022(3) -0.033(4)
C1B 0.0275(10) 0.023(2) 0.018(3) 0.0046(19) 0.0070(14) -0.0040(11)
C2B 0.0293(12) 0.038(3) 0.025(3) 0.002(2) 0.0047(14) -0.0086(12)
C3B 0.049(2) 0.051(4) 0.028(3) -0.002(2) 0.0025(19) -0.023(2)
C4B 0.074(3) 0.047(3) 0.039(4) -0.021(3) 0.016(3) -0.019(2)
C5B 0.063(3) 0.038(3) 0.041(4) -0.013(3) 0.022(3) -0.0044(18)
C6B 0.0335(17) 0.0299(19) 0.027(4) -0.003(3) 0.0093(19) -0.0013(13)
C7B 0.039(3) 0.043(4) 0.025(4) 0.012(3) 0.003(2) -0.004(3)
C8B 0.031(3) 0.046(4) 0.031(3) -0.004(3) 0.012(2) -0.005(2)
C9B 0.047(3) 0.047(4) 0.041(3) 0.003(3) 0.011(3) 0.008(3)
C10B 0.027(2) 0.071(5) 0.035(3) 0.000(3) 0.005(2) 0.011(3)
C11B 0.025(2) 0.076(5) 0.036(3) 0.003(4) 0.006(2) -0.010(3)
C12B 0.027(2) 0.041(4) 0.033(3) -0.003(3) 0.0080(18) -0.011(3)
C13B 0.043(4) 0.035(4) 0.043(4) 0.003(3) 0.015(3) -0.009(3)
C14B 0.047(4) 0.100(7) 0.061(5) 0.001(4) 0.015(3) 0.025(4)
C15B 0.057(5) 0.048(5) 0.062(5) 0.011(5) 0.015(4) -0.020(4)
C16 0.0360(8) 0.0287(9) 0.0549(12) -0.0031(8) 0.0240(8) 0.0034(7)
C17 0.0407(9) 0.0373(10) 0.0490(11) -0.0026(8) 0.0244(9) 0.0020(8)
C18 0.0387(9) 0.0394(10) 0.0576(12) 0.0018(9) 0.0288(9) 0.0017(8)
C19 0.0336(8) 0.0370(10) 0.0624(13) 0.0047(9) 0.0227(9) 0.0069(7)
C20 0.0371(9) 0.0410(11) 0.0630(13) 0.0171(10) 0.0224(9) 0.0143(8)
C21 0.0364(9) 0.0293(9) 0.0685(14) 0.0100(9) 0.0288(9) 0.0083(7)
C22 0.0563(13) 0.0703(16) 0.0481(13) 0.0004(12) 0.0220(11) -0.0072(12)
C23 0.0352(10) 0.0600(15) 0.0720(16) 0.0038(12) 0.0170(10) 0.0027(9)
C24 0.0476(11) 0.0452(12) 0.0910(19) 0.0257(12) 0.0378(12) 0.0096(10)
C25 0.0261(7) 0.0297(8) 0.0267(8) -0.0033(6) 0.0051(6) -0.0003(6)
C26 0.0249(7) 0.0322(8) 0.0296(8) -0.0041(6) 0.0055(6) -0.0008(6)
C27 0.0336(8) 0.0361(10) 0.0368(9) -0.0096(8) 0.0060(7) -0.0057(7)
C28 0.0419(10) 0.0460(11) 0.0319(9) -0.0132(8) 0.0051(8) -0.0044(8)
C29 0.0471(10) 0.0501(12) 0.0271(9) -0.0065(8) 0.0079(8) -0.0041(9)
C30 0.0403(9) 0.0393(10) 0.0276(8) -0.0023(7) 0.0074(7) -0.0037(8)
C31 0.0261(7) 0.0296(8) 0.0322(8) -0.0067(6) 0.0086(6) -0.0069(6)
C32 0.0259(7) 0.0329(9) 0.0409(10) -0.0092(7) 0.0102(7) -0.0066(6)
C33 0.0322(8) 0.0402(10) 0.0474(11) -0.0113(8) 0.0185(8) -0.0081(7)
C34 0.0429(10) 0.0492(12) 0.0393(10) -0.0061(9) 0.0198(8) -0.0078(8)
C35 0.0386(9) 0.0490(12) 0.0355(10) 0.0016(8) 0.0114(8) -0.0030(8)
C36 0.0279(7) 0.0338(9) 0.0354(9) -0.0016(7) 0.0094(7) -0.0034(6)
C37 0.0303(9) 0.0592(14) 0.0522(12) -0.0003(10) 0.0096(8) 0.0053(8)
C38 0.0672(15) 0.099(2) 0.0501(14) -0.0032(14) 0.0338(12) -0.0031(15)
C39 0.0299(8) 0.0531(12) 0.0436(11) 0.0051(9) 0.0109(8) 0.0031(8)
C40A 0.041(3) 0.038(2) 0.031(2) -0.007(2) 0.015(2) -0.001(2)
C41A 0.050(3) 0.048(3) 0.032(2) -0.011(3) 0.025(3) -0.012(2)
C42A 0.063(4) 0.064(3) 0.036(2) -0.020(3) 0.028(3) -0.025(3)
C43A 0.077(5) 0.059(4) 0.032(2) -0.001(3) 0.018(3) -0.022(4)
C44A 0.070(5) 0.047(3) 0.038(3) 0.010(2) 0.009(3) 0.007(3)
C45A 0.049(3) 0.048(3) 0.035(3) 0.004(2) 0.010(2) 0.001(2)
C46A 0.047(4) 0.060(4) 0.065(4) -0.016(3) 0.029(3) -0.002(2)
C47A 0.114(7) 0.062(4) 0.061(2) 0.004(3) 0.033(5) -0.029(4)
C48A 0.053(3) 0.0611(18) 0.053(4) 0.020(2) 0.0106(19) 0.016(2)
C40B 0.046(5) 0.043(4) 0.015(2) 0.001(3) 0.012(3) 0.001(3)
C41B 0.059(6) 0.045(4) 0.042(4) -0.015(3) 0.019(5) -0.001(3)
C42B 0.086(8) 0.071(7) 0.038(4) -0.005(5) 0.038(6) -0.025(6)
C43B 0.099(10) 0.053(5) 0.034(3) 0.000(3) 0.024(6) -0.012(5)
C44B 0.085(7) 0.040(4) 0.033(4) 0.008(3) 0.012(4) 0.010(4)
C45B 0.067(6) 0.043(4) 0.023(3) 0.010(2) 0.009(4) 0.015(3)
C46B 0.047(4) 0.060(4) 0.065(4) -0.016(3) 0.029(3) -0.002(2)
C47B 0.114(7) 0.062(4) 0.061(2) 0.004(3) 0.033(5) -0.029(4)
C48B 0.053(3) 0.0611(18) 0.053(4) 0.020(2) 0.0106(19) 0.016(2)
O1 0.037(4) 0.031(4) 0.055(4) 0.005(3) 0.024(3) 0.001(3)
C49 0.033(4) 0.051(5) 0.063(6) 0.000(5) 0.026(4) 0.000(4)
C50 0.044(4) 0.055(5) 0.086(7) 0.012(4) 0.040(4) 0.000(3)
C51 0.054(2) 0.034(2) 0.131(6) 0.012(3) 0.055(3) 0.0105(18)
C52 0.043(2) 0.036(2) 0.075(4) 0.018(3) 0.032(3) 0.0086(18)
O1B 0.027(4) 0.029(5) 0.081(12) -0.002(5) 0.032(5) 0.002(4)
C49B 0.037(7) 0.018(3) 0.094(13) 0.001(5) 0.038(7) -0.003(4)
C50B 0.036(6) 0.040(4) 0.106(11) -0.011(5) 0.030(6) 0.017(4)
C51B 0.042(3) 0.038(3) 0.102(6) 0.003(3) 0.031(3) 0.007(2)
C52B 0.038(3) 0.033(3) 0.053(4) 0.004(3) 0.021(3) 0.001(2)
C53A 0.132(8) 0.058(4) 0.105(7) -0.002(4) 0.018(6) -0.001(4)
C54A 0.136(8) 0.068(4) 0.130(8) -0.003(4) 0.040(6) -0.034(5)
C55A 0.074(2) 0.078(3) 0.113(3) -0.011(3) 0.011(2) -0.009(2)
C56A 0.132(8) 0.058(4) 0.105(7) -0.002(4) 0.018(6) -0.001(4)
C57A 0.136(8) 0.068(4) 0.130(8) -0.003(4) 0.040(6) -0.034(5)
C58A 0.074(2) 0.078(3) 0.113(3) -0.011(3) 0.011(2) -0.009(2)
C53B 0.070(3) 0.096(4) 0.062(3) 0.002(3) 0.027(2) 0.017(3)
C54B 0.065(3) 0.071(3) 0.066(3) -0.001(2) 0.024(3) -0.001(2)
C55B 0.074(2) 0.078(3) 0.113(3) -0.011(3) 0.011(2) -0.009(2)
C56B 0.070(3) 0.096(4) 0.062(3) 0.002(3) 0.027(2) 0.017(3)
C57B 0.065(3) 0.071(3) 0.066(3) -0.001(2) 0.024(3) -0.001(2)
C58B 0.074(2) 0.078(3) 0.113(3) -0.011(3) 0.011(2) -0.009(2)
C53C 0.070(3) 0.096(4) 0.062(3) 0.002(3) 0.027(2) 0.017(3)
C54C 0.065(3) 0.071(3) 0.066(3) -0.001(2) 0.024(3) -0.001(2)
C55C 0.074(2) 0.078(3) 0.113(3) -0.011(3) 0.011(2) -0.009(2)
C56C 0.070(3) 0.096(4) 0.062(3) 0.002(3) 0.027(2) 0.017(3)
C57C 0.065(3) 0.071(3) 0.066(3) -0.001(2) 0.024(3) -0.001(2)
C58C 0.074(2) 0.078(3) 0.113(3) -0.011(3) 0.011(2) -0.009(2)

loop_
_atom_type_symbol
_atom_type_description
_atom_type_scat_dispersion_real
_atom_type_scat_dispersion_imag
_atom_type_scat_source
C C 0.0033 0.0016 'International Tables Vol C Tables 4.2.6.8 and 6.1.1.4'
N N 0.0061 0.0033 'International Tables Vol C Tables 4.2.6.8 and 6.1.1.4'
O O 0.0106 0.0060 'International Tables Vol C Tables 4.2.6.8 and 6.1.1.4'
Mg Mg 0.0486 0.0363 'International Tables Vol C Tables 4.2.6.8 and 6.1.1.4'
Cl Cl 0.1484 0.1585 'International Tables Vol C Tables 4.2.6.8 and 6.1.1.4'
Sb Sb -0.5866 1.5461 'International Tables Vol C Tables 4.2.6.8 and 6.1.1.4'
H H 0.0000 0.0000 'International Tables Vol C Tables 4.2.6.8 and 6.1.1.4'

loop_
_geom_angle_atom_site_label_1
_geom_angle_atom_site_label_2
_geom_angle_atom_site_label_3
_geom_angle
_geom_angle_site_symmetry_1
_geom_angle_site_symmetry_3
N1 Sb1 N2 85.97(6) . .
N1 Sb1 Mg1 42.87(4) . .
N2 Sb1 Mg1 43.26(4) . .
O1 Mg1 N1 123.4(5) . .
O1B Mg1 N1 120.2(7) . .
O1 Mg1 N2 105.6(4) . .
O1B Mg1 N2 105.4(5) . .
N1 Mg1 N2 80.04(5) . .
O1 Mg1 Cl1 100.3(2) . .
O1B Mg1 Cl1 102.0(3) . .
N1 Mg1 Cl1 108.98(5) . .
N2 Mg1 Cl1 141.16(5) . .
O1 Mg1 Sb1 124.9(2) . .
O1B Mg1 Sb1 122.7(3) . .
N1 Mg1 Sb1 39.96(4) . .
N2 Mg1 Sb1 40.22(4) . .
Cl1 Mg1 Sb1 133.83(3) . .
C1B N1 Sb1 125.9(5) . .
C1A N1 Sb1 122.9(3) . .
C1B N1 Mg1 129.6(5) . .
C1A N1 Mg1 138.0(3) . .
Sb1 N1 Mg1 97.17(6) . .
C25 N2 Sb1 125.93(11) . .
C25 N2 Mg1 137.42(11) . .
Sb1 N2 Mg1 96.52(6) . .
C2A C1A N1 119.6(6) . .
C2A C1A C6A 117.5(5) . .
N1 C1A C6A 122.4(5) . .
C3A C2A C1A 119.2(5) . .
C3A C2A C7A 118.5(5) . .
C1A C2A C7A 122.0(5) . .
C4A C3A C2A 122.6(5) . .
C4A C3A H3A 118.7 . .
C2A C3A H3A 118.7 . .
C3A C4A C5A 118.8(5) . .
C3A C4A H4A 120.6 . .
C5A C4A H4A 120.6 . .
C4A C5A C6A 121.0(5) . .
C4A C5A H5A 119.5 . .
C6A C5A H5A 119.5 . .
C5A C6A C1A 120.7(5) . .
C5A C6A C16 120.7(6) . .
C1A C6A C16 118.6(6) . .
C12A C7A C8A 117.4(5) . .
C12A C7A C2A 121.8(6) . .
C8A C7A C2A 120.8(5) . .
C9A C8A C7A 119.6(5) . .
C9A C8A C13A 118.0(5) . .
C7A C8A C13A 122.2(5) . .
C10A C9A C8A 122.2(5) . .
C10A C9A H9A 118.9 . .
C8A C9A H9A 118.9 . .
C11A C10A C9A 117.7(5) . .
C11A C10A C14A 122.2(5) . .
C9A C10A C14A 120.1(6) . .
C10A C11A C12A 122.5(5) . .
C10A C11A H11A 118.7 . .
C12A C11A H11A 118.7 . .
C11A C12A C7A 120.1(5) . .
C11A C12A C15A 119.1(6) . .
C7A C12A C15A 120.7(5) . .
C8A C13A H13A 109.5 . .
C8A C13A H13B 109.5 . .
H13A C13A H13B 109.5 . .
C8A C13A H13C 109.5 . .
H13A C13A H13C 109.5 . .
H13B C13A H13C 109.5 . .
C10A C14A H14A 109.5 . .
C10A C14A H14B 109.5 . .
H14A C14A H14B 109.5 . .
C10A C14A H14C 109.5 . .
H14A C14A H14C 109.5 . .
H14B C14A H14C 109.5 . .
C12A C15A H15A 109.5 . .
C12A C15A H15B 109.5 . .
H15A C15A H15B 109.5 . .
C12A C15A H15C 109.5 . .
H15A C15A H15C 109.5 . .
H15B C15A H15C 109.5 . .
N1 C1B C2B 119.3(8) . .
N1 C1B C6B 122.8(8) . .
C2B C1B C6B 117.5(6) . .
C3B C2B C1B 120.6(6) . .
C3B C2B C7B 116.5(7) . .
C1B C2B C7B 122.9(7) . .
C4B C3B C2B 120.8(7) . .
C4B C3B H3B 119.6 . .
C2B C3B H3B 119.6 . .
C3B C4B C5B 119.4(7) . .
C3B C4B H4B 120.3 . .
C5B C4B H4B 120.3 . .
C4B C5B C6B 122.2(7) . .
C4B C5B H5B 118.9 . .
C6B C5B H5B 118.9 . .
C5B C6B C16 116.8(8) . .
C5B C6B C1B 119.0(7) . .
C16 C6B C1B 123.9(9) . .
C8B C7B C12B 118.9(6) . .
C8B C7B C2B 119.7(7) . .
C12B C7B C2B 118.9(7) . .
C9B C8B C7B 119.0(6) . .
C9B C8B C13B 118.0(7) . .
C7B C8B C13B 122.9(6) . .
C10B C9B C8B 121.3(6) . .
C10B C9B H9B 119.3 . .
C8B C9B H9B 119.3 . .
C11B C10B C9B 118.6(5) . .
C11B C10B C14B 121.0(6) . .
C9B C10B C14B 120.4(7) . .
C10B C11B C12B 122.7(6) . .
C10B C11B H11B 118.6 . .
C12B C11B H11B 118.6 . .
C11B C12B C7B 118.8(6) . .
C11B C12B C15B 120.8(7) . .
C7B C12B C15B 120.3(7) . .
C8B C13B H13D 109.5 . .
C8B C13B H13E 109.5 . .
H13D C13B H13E 109.5 . .
C8B C13B H13F 109.5 . .
H13D C13B H13F 109.5 . .
H13E C13B H13F 109.5 . .
C10B C14B H14D 109.5 . .
C10B C14B H14E 109.5 . .
H14D C14B H14E 109.5 . .
C10B C14B H14F 109.5 . .
H14D C14B H14F 109.5 . .
H14E C14B H14F 109.5 . .
C12B C15B H15D 109.5 . .
C12B C15B H15E 109.5 . .
H15D C15B H15E 109.5 . .
C12B C15B H15F 109.5 . .
H15D C15B H15F 109.5 . .
H15E C15B H15F 109.5 . .
C6B C16 C21 114.7(6) . .
C6B C16 C17 125.8(6) . .
C21 C16 C17 119.54(18) . .
C21 C16 C6A 125.6(4) . .
C17 C16 C6A 114.8(4) . .
C18 C17 C16 118.9(2) . .
C18 C17 C22 119.45(18) . .
C16 C17 C22 121.56(19) . .
C19 C18 C17 122.24(18) . .
C19 C18 H18 118.9 . .
C17 C18 H18 118.9 . .
C18 C19 C20 118.20(19) . .
C18 C19 C23 120.78(18) . .
C20 C19 C23 121.0(2) . .
C19 C20 C21 121.5(2) . .
C19 C20 H20 119.2 . .
C21 C20 H20 119.2 . .
C20 C21 C16 119.59(17) . .
C20 C21 C24 120.0(2) . .
C16 C21 C24 120.42(19) . .
C17 C22 H22A 109.5 . .
C17 C22 H22B 109.5 . .
H22A C22 H22B 109.5 . .
C17 C22 H22C 109.5 . .
H22A C22 H22C 109.5 . .
H22B C22 H22C 109.5 . .
C19 C23 H23A 109.5 . .
C19 C23 H23B 109.5 . .
H23A C23 H23B 109.5 . .
C19 C23 H23C 109.5 . .
H23A C23 H23C 109.5 . .
H23B C23 H23C 109.5 . .
C21 C24 H24A 109.5 . .
C21 C24 H24B 109.5 . .
H24A C24 H24B 109.5 . .
C21 C24 H24C 109.5 . .
H24A C24 H24C 109.5 . .
H24B C24 H24C 109.5 . .
N2 C25 C30 118.99(15) . .
N2 C25 C26 123.69(15) . .
C30 C25 C26 117.32(15) . .
C27 C26 C25 120.21(16) . .
C27 C26 C31 118.43(15) . .
C25 C26 C31 121.21(15) . .
C28 C27 C26 121.33(18) . .
C28 C27 H27 119.3 . .
C26 C27 H27 119.3 . .
C29 C28 C27 118.93(18) . .
C29 C28 H28 120.5 . .
C27 C28 H28 120.5 . .
C28 C29 C30 121.79(18) . .
C28 C29 H29 119.1 . .
C30 C29 H29 119.1 . .
C29 C30 C25 120.31(18) . .
C29 C30 C40B 120.7(6) . .
C25 C30 C40B 118.1(6) . .
C29 C30 C40A 116.7(5) . .
C25 C30 C40A 122.9(5) . .
C36 C31 C32 119.64(16) . .
C36 C31 C26 121.81(14) . .
C32 C31 C26 118.50(16) . .
C33 C32 C31 119.07(17) . .
C33 C32 C37 120.06(16) . .
C31 C32 C37 120.85(17) . .
C34 C33 C32 122.30(17) . .
C34 C33 H33 118.9 . .
C32 C33 H33 118.9 . .
C33 C34 C35 118.06(17) . .
C33 C34 C38 121.13(19) . .
C35 C34 C38 120.8(2) . .
C34 C35 C36 122.33(19) . .
C34 C35 H35 118.8 . .
C36 C35 H35 118.8 . .
C35 C36 C31 118.58(16) . .
C35 C36 C39 120.05(17) . .
C31 C36 C39 121.36(16) . .
C32 C37 H37A 109.5 . .
C32 C37 H37B 109.5 . .
H37A C37 H37B 109.5 . .
C32 C37 H37C 109.5 . .
H37A C37 H37C 109.5 . .
H37B C37 H37C 109.5 . .
C34 C38 H38A 109.5 . .
C34 C38 H38B 109.5 . .
H38A C38 H38B 109.5 . .
C34 C38 H38C 109.5 . .
H38A C38 H38C 109.5 . .
H38B C38 H38C 109.5 . .
C36 C39 H39A 109.5 . .
C36 C39 H39B 109.5 . .
H39A C39 H39B 109.5 . .
C36 C39 H39C 109.5 . .
H39A C39 H39C 109.5 . .
H39B C39 H39C 109.5 . .
C41A C40A C45A 120.0(5) . .
C41A C40A C30 123.8(5) . .
C45A C40A C30 116.0(5) . .
C40A C41A C42A 118.7(5) . .
C40A C41A C46A 121.5(5) . .
C42A C41A C46A 119.7(5) . .
C43A C42A C41A 122.2(5) . .
C43A C42A H42A 118.9 . .
C41A C42A H42A 118.9 . .
C42A C43A C44A 118.3(5) . .
C42A C43A C47A 119.9(7) . .
C44A C43A C47A 121.8(7) . .
C43A C44A C45A 122.4(6) . .
C43A C44A H44A 118.8 . .
C45A C44A H44A 118.8 . .
C40A C45A C44A 118.2(6) . .
C40A C45A C48A 122.4(5) . .
C44A C45A C48A 119.4(6) . .
C41A C46A H46A 109.5 . .
C41A C46A H46B 109.5 . .
H46A C46A H46B 109.5 . .
C41A C46A H46C 109.5 . .
H46A C46A H46C 109.5 . .
H46B C46A H46C 109.5 . .
C43A C47A H47A 109.5 . .
C43A C47A H47B 109.5 . .
H47A C47A H47B 109.5 . .
C43A C47A H47C 109.5 . .
H47A C47A H47C 109.5 . .
H47B C47A H47C 109.5 . .
C45A C48A H48A 109.5 . .
C45A C48A H48B 109.5 . .
H48A C48A H48B 109.5 . .
C45A C48A H48C 109.5 . .
H48A C48A H48C 109.5 . .
H48B C48A H48C 109.5 . .
C41B C40B C45B 119.8(6) . .
C41B C40B C30 115.2(6) . .
C45B C40B C30 124.8(6) . .
C40B C41B C42B 119.0(7) . .
C40B C41B C46B 123.0(7) . .
C42B C41B C46B 117.6(7) . .
C43B C42B C41B 122.4(7) . .
C43B C42B H42B 118.8 . .
C41B C42B H42B 118.8 . .
C42B C43B C44B 117.8(6) . .
C42B C43B C47B 121.4(8) . .
C44B C43B C47B 120.7(9) . .
C43B C44B C45B 122.5(7) . .
C43B C44B H44B 118.7 . .
C45B C44B H44B 118.7 . .
C40B C45B C44B 118.4(7) . .
C40B C45B C48B 120.1(7) . .
C44B C45B C48B 121.4(7) . .
C41B C46B H46D 109.5 . .
C41B C46B H46E 109.5 . .
H46D C46B H46E 109.5 . .
C41B C46B H46F 109.5 . .
H46D C46B H46F 109.5 . .
H46E C46B H46F 109.5 . .
C43B C47B H47D 109.5 . .
C43B C47B H47E 109.5 . .
H47D C47B H47E 109.5 . .
C43B C47B H47F 109.5 . .
H47D C47B H47F 109.5 . .
H47E C47B H47F 109.5 . .
C45B C48B H48D 109.5 . .
C45B C48B H48E 109.5 . .
H48D C48B H48E 109.5 . .
C45B C48B H48F 109.5 . .
H48D C48B H48F 109.5 . .
H48E C48B H48F 109.5 . .
C52 O1 C49 110.5(5) . .
C52 O1 Mg1 125.4(5) . .
C49 O1 Mg1 124.1(6) . .
O1 C49 C50 104.2(5) . .
O1 C49 H49A 110.9 . .
C50 C49 H49A 110.9 . .
O1 C49 H49B 110.9 . .
C50 C49 H49B 110.9 . .
H49A C49 H49B 108.9 . .
C49 C50 C51 105.6(7) . .
C49 C50 H50A 110.6 . .
C51 C50 H50A 110.6 . .
C49 C50 H50B 110.6 . .
C51 C50 H50B 110.6 . .
H50A C50 H50B 108.7 . .
C52 C51 C50 101.8(4) . .
C52 C51 H51A 111.4 . .
C50 C51 H51A 111.4 . .
C52 C51 H51B 111.4 . .
C50 C51 H51B 111.4 . .
H51A C51 H51B 109.3 . .
O1 C52 C51 106.4(4) . .
O1 C52 H52A 110.5 . .
C51 C52 H52A 110.5 . .
O1 C52 H52B 110.5 . .
C51 C52 H52B 110.5 . .
H52A C52 H52B 108.6 . .
C52B O1B C49B 110.6(7) . .
C52B O1B Mg1 123.3(7) . .
C49B O1B Mg1 124.5(7) . .
O1B C49B C50B 104.2(6) . .
O1B C49B H49C 110.9 . .
C50B C49B H49C 110.9 . .
O1B C49B H49D 110.9 . .
C50B C49B H49D 110.9 . .
H49C C49B H49D 108.9 . .
C49B C50B C51B 104.3(9) . .
C49B C50B H50C 110.9 . .
C51B C50B H50C 110.9 . .
C49B C50B H50D 110.9 . .
C51B C50B H50D 110.9 . .
H50C C50B H50D 108.9 . .
C52B C51B C50B 103.8(6) . .
C52B C51B H51C 111.0 . .
C50B C51B H51C 111.0 . .
C52B C51B H51D 111.0 . .
C50B C51B H51D 111.0 . .
H51C C51B H51D 109.0 . .
O1B C52B C51B 106.2(5) . .
O1B C52B H52C 110.5 . .
C51B C52B H52C 110.5 . .
O1B C52B H52D 110.5 . .
C51B C52B H52D 110.5 . .
H52C C52B H52D 108.7 . .
C54A C53A C58A 120.0 . .
C54A C53A H53A 120.0 . .
C58A C53A H53A 120.0 . .
C53A C54A C55A 120.0 . .
C53A C54A H54A 120.0 . .
C55A C54A H54A 120.0 . .
C56A C55A C54A 120.0 . .
C56A C55A H55A 120.0 . .
C54A C55A H55A 120.0 . .
C55A C56A C57A 120.0 . .
C55A C56A H56A 120.0 . .
C57A C56A H56A 120.0 . .
C56A C57A C58A 120.0 . .
C56A C57A H57A 120.0 . .
C58A C57A H57A 120.0 . .
C57A C58A C53A 120.0 . .
C57A C58A H58A 120.0 . .
C53A C58A H58A 120.0 . .
C54B C53B C58B 120.0 . .
C54B C53B H53B 120.0 . .
C58B C53B H53B 120.0 . .
C55B C54B C53B 120.0 . .
C55B C54B H54B 120.0 . .
C53B C54B H54B 120.0 . .
C56B C55B C54B 120.0 . .
C56B C55B H55B 120.0 . .
C54B C55B H55B 120.0 . .
C57B C56B C55B 120.0 . .
C57B C56B H56B 120.0 . .
C55B C56B H56B 120.0 . .
C56B C57B C58B 120.0 . .
C56B C57B H57B 120.0 . .
C58B C57B H57B 120.0 . .
C57B C58B C53B 120.0 . .
C57B C58B H58B 120.0 . .
C53B C58B H58B 120.0 . .
C54C C53C C58C 120.0 . .
C54C C53C H53C 120.0 . .
C58C C53C H53C 120.0 . .
C53C C54C C55C 120.0 . .
C53C C54C H54C 120.0 . .
C55C C54C H54C 120.0 . .
C56C C55C C54C 120.0 . .
C56C C55C H55C 120.0 . .
C54C C55C H55C 120.0 . .
C55C C56C C57C 120.0 . .
C55C C56C H56C 120.0 . .
C57C C56C H56C 120.0 . .
C58C C57C C56C 120.0 . .
C58C C57C H57C 120.0 . .
C56C C57C H57C 120.0 . .
C57C C58C C53C 120.0 . .
C57C C58C H58C 120.0 . .
C53C C58C H58C 120.0 . .

loop_
_geom_bond_atom_site_label_1
_geom_bond_atom_site_label_2
_geom_bond_distance
_geom_bond_site_symmetry_2
Sb1 N1 1.9633(13) .
Sb1 N2 1.9713(13) .
Sb1 Mg1 3.0330(5) .
Cl1 Mg1 2.2834(7) .
Mg1 O1 1.992(7) .
Mg1 O1B 2.030(8) .
Mg1 N1 2.0797(14) .
Mg1 N2 2.0921(15) .
N1 C1B 1.363(11) .
N1 C1A 1.422(8) .
N2 C25 1.395(2) .
C1A C2A 1.414(4) .
C1A C6A 1.423(5) .
C2A C3A 1.396(5) .
C2A C7A 1.486(5) .
C3A C4A 1.367(6) .
C3A H3A 0.9500 .
C4A C5A 1.376(6) .
C4A H4A 0.9500 .
C5A C6A 1.387(5) .
C5A H5A 0.9500 .
C6A C16 1.573(8) .
C7A C12A 1.408(5) .
C7A C8A 1.411(6) .
C8A C9A 1.397(5) .
C8A C13A 1.509(6) .
C9A C10A 1.383(7) .
C9A H9A 0.9500 .
C10A C11A 1.362(8) .
C10A C14A 1.527(6) .
C11A C12A 1.390(7) .
C11A H11A 0.9500 .
C12A C15A 1.512(7) .
C13A H13A 0.9800 .
C13A H13B 0.9800 .
C13A H13C 0.9800 .
C14A H14A 0.9800 .
C14A H14B 0.9800 .
C14A H14C 0.9800 .
C15A H15A 0.9800 .
C15A H15B 0.9800 .
C15A H15C 0.9800 .
C1B C2B 1.407(6) .
C1B C6B 1.427(6) .
C2B C3B 1.399(6) .
C2B C7B 1.487(6) .
C3B C4B 1.363(7) .
C3B H3B 0.9500 .
C4B C5B 1.374(7) .
C4B H4B 0.9500 .
C5B C6B 1.388(6) .
C5B H5B 0.9500 .
C6B C16 1.401(11) .
C7B C8B 1.410(7) .
C7B C12B 1.410(6) .
C8B C9B 1.398(6) .
C8B C13B 1.510(6) .
C9B C10B 1.384(7) .
C9B H9B 0.9500 .
C10B C11B 1.365(9) .
C10B C14B 1.527(7) .
C11B C12B 1.383(7) .
C11B H11B 0.9500 .
C12B C15B 1.505(8) .
C13B H13D 0.9800 .
C13B H13E 0.9800 .
C13B H13F 0.9800 .
C14B H14D 0.9800 .
C14B H14E 0.9800 .
C14B H14F 0.9800 .
C15B H15D 0.9800 .
C15B H15E 0.9800 .
C15B H15F 0.9800 .
C16 C21 1.403(3) .
C16 C17 1.407(3) .
C17 C18 1.394(3) .
C17 C22 1.500(3) .
C18 C19 1.383(3) .
C18 H18 0.9500 .
C19 C20 1.391(3) .
C19 C23 1.502(3) .
C20 C21 1.392(3) .
C20 H20 0.9500 .
C21 C24 1.508(3) .
C22 H22A 0.9800 .
C22 H22B 0.9800 .
C22 H22C 0.9800 .
C23 H23A 0.9800 .
C23 H23B 0.9800 .
C23 H23C 0.9800 .
C24 H24A 0.9800 .
C24 H24B 0.9800 .
C24 H24C 0.9800 .
C25 C30 1.418(2) .
C25 C26 1.423(2) .
C26 C27 1.391(2) .
C26 C31 1.493(2) .
C27 C28 1.385(3) .
C27 H27 0.9500 .
C28 C29 1.373(3) .
C28 H28 0.9500 .
C29 C30 1.388(3) .
C29 H29 0.9500 .
C30 C40B 1.497(9) .
C30 C40A 1.509(7) .
C31 C36 1.405(2) .
C31 C32 1.409(2) .
C32 C33 1.389(3) .
C32 C37 1.500(3) .
C33 C34 1.375(3) .
C33 H33 0.9500 .
C34 C35 1.387(3) .
C34 C38 1.512(3) .
C35 C36 1.395(3) .
C35 H35 0.9500 .
C36 C39 1.504(2) .
C37 H37A 0.9800 .
C37 H37B 0.9800 .
C37 H37C 0.9800 .
C38 H38A 0.9800 .
C38 H38B 0.9800 .
C38 H38C 0.9800 .
C39 H39A 0.9800 .
C39 H39B 0.9800 .
C39 H39C 0.9800 .
C40A C41A 1.389(6) .
C40A C45A 1.398(6) .
C41A C42A 1.405(6) .
C41A C46A 1.510(6) .
C42A C43A 1.361(8) .
C42A H42A 0.9500 .
C43A C44A 1.366(8) .
C43A C47A 1.516(6) .
C44A C45A 1.406(6) .
C44A H44A 0.9500 .
C45A C48A 1.510(7) .
C46A H46A 0.9800 .
C46A H46B 0.9800 .
C46A H46C 0.9800 .
C47A H47A 0.9800 .
C47A H47B 0.9800 .
C47A H47C 0.9800 .
C48A H48A 0.9800 .
C48A H48B 0.9800 .
C48A H48C 0.9800 .
C40B C41B 1.375(7) .
C40B C45B 1.399(7) .
C41B C42B 1.412(7) .
C41B C46B 1.515(8) .
C42B C43B 1.354(9) .
C42B H42B 0.9500 .
C43B C44B 1.369(9) .
C43B C47B 1.514(7) .
C44B C45B 1.403(7) .
C44B H44B 0.9500 .
C45B C48B 1.508(8) .
C46B H46D 0.9800 .
C46B H46E 0.9800 .
C46B H46F 0.9800 .
C47B H47D 0.9800 .
C47B H47E 0.9800 .
C47B H47F 0.9800 .
C48B H48D 0.9800 .
C48B H48E 0.9800 .
C48B H48F 0.9800 .
O1 C52 1.460(7) .
O1 C49 1.460(5) .
C49 C50 1.514(6) .
C49 H49A 0.9900 .
C49 H49B 0.9900 .
C50 C51 1.520(11) .
C50 H50A 0.9900 .
C50 H50B 0.9900 .
C51 C52 1.515(5) .
C51 H51A 0.9900 .
C51 H51B 0.9900 .
C52 H52A 0.9900 .
C52 H52B 0.9900 .
O1B C52B 1.458(8) .
O1B C49B 1.459(6) .
C49B C50B 1.515(7) .
C49B H49C 0.9900 .
C49B H49D 0.9900 .
C50B C51B 1.520(11) .
C50B H50C 0.9900 .
C50B H50D 0.9900 .
C51B C52B 1.508(6) .
C51B H51C 0.9900 .
C51B H51D 0.9900 .
C52B H52C 0.9900 .
C52B H52D 0.9900 .
C53A C54A 1.3900 .
C53A C58A 1.3900 .
C53A H53A 0.9500 .
C54A C55A 1.3900 .
C54A H54A 0.9500 .
C55A C56A 1.3900 .
C55A H55A 0.9500 .
C56A C57A 1.3900 .
C56A H56A 0.9500 .
C57A C58A 1.3900 .
C57A H57A 0.9500 .
C58A H58A 0.9500 .
C53B C54B 1.3900 .
C53B C58B 1.3900 .
C53B H53B 0.9500 .
C54B C55B 1.3900 .
C54B H54B 0.9500 .
C55B C56B 1.3900 .
C55B H55B 0.9500 .
C56B C57B 1.3900 .
C56B H56B 0.9500 .
C57B C58B 1.3900 .
C57B H57B 0.9500 .
C58B H58B 0.9500 .
C53C C54C 1.3900 .
C53C C58C 1.3900 .
C53C H53C 0.9500 .
C54C C55C 1.3900 .
C54C H54C 0.9500 .
C55C C56C 1.3900 .
C55C H55C 0.9500 .
C56C C57C 1.3900 .
C56C H56C 0.9500 .
C57C C58C 1.3900 .
C57C H57C 0.9500 .
C58C H58C 0.9500 .

loop_
_geom_torsion_atom_site_label_1
_geom_torsion_atom_site_label_2
_geom_torsion_atom_site_label_3
_geom_torsion_atom_site_label_4
_geom_torsion
_geom_torsion_site_symmetry_1
_geom_torsion_site_symmetry_2
_geom_torsion_site_symmetry_3
_geom_torsion_site_symmetry_4
C1B N1 C1A C2A 106(4) . . . .
Sb1 N1 C1A C2A -146.0(6) . . . .
Mg1 N1 C1A C2A 53.7(9) . . . .
C1B N1 C1A C6A -65(3) . . . .
Sb1 N1 C1A C6A 43.2(9) . . . .
Mg1 N1 C1A C6A -117.1(7) . . . .
N1 C1A C2A C3A -170.4(7) . . . .
C6A C1A C2A C3A 0.9(12) . . . .
N1 C1A C2A C7A 15.3(12) . . . .
C6A C1A C2A C7A -173.4(8) . . . .
C1A C2A C3A C4A 2.6(13) . . . .
C7A C2A C3A C4A 177.1(7) . . . .
C2A C3A C4A C5A -4.1(12) . . . .
C3A C4A C5A C6A 2.0(13) . . . .
C4A C5A C6A C1A 1.5(13) . . . .
C4A C5A C6A C16 -179.7(7) . . . .
C2A C1A C6A C5A -2.9(13) . . . .
N1 C1A C6A C5A 168.1(7) . . . .
C2A C1A C6A C16 178.3(7) . . . .
N1 C1A C6A C16 -10.7(11) . . . .
C3A C2A C7A C12A 68.0(13) . . . .
C1A C2A C7A C12A -117.6(11) . . . .
C3A C2A C7A C8A -113.4(10) . . . .
C1A C2A C7A C8A 60.9(13) . . . .
C12A C7A C8A C9A -6.8(14) . . . .
C2A C7A C8A C9A 174.6(7) . . . .
C12A C7A C8A C13A 177.8(8) . . . .
C2A C7A C8A C13A -0.8(13) . . . .
C7A C8A C9A C10A 2.2(11) . . . .
C13A C8A C9A C10A 177.9(6) . . . .
C8A C9A C10A C11A 1.6(10) . . . .
C8A C9A C10A C14A -178.9(6) . . . .
C9A C10A C11A C12A -0.6(11) . . . .
C14A C10A C11A C12A 179.9(7) . . . .
C10A C11A C12A C7A -4.2(13) . . . .
C10A C11A C12A C15A 179.6(9) . . . .
C8A C7A C12A C11A 7.7(15) . . . .
C2A C7A C12A C11A -173.7(8) . . . .
C8A C7A C12A C15A -176.1(10) . . . .
C2A C7A C12A C15A 2.5(15) . . . .
C1A N1 C1B C2B -66(3) . . . .
Sb1 N1 C1B C2B -146.7(9) . . . .
Mg1 N1 C1B C2B 70.3(12) . . . .
C1A N1 C1B C6B 106(4) . . . .
Sb1 N1 C1B C6B 25.9(13) . . . .
Mg1 N1 C1B C6B -117.2(10) . . . .
N1 C1B C2B C3B -179.3(10) . . . .
C6B C1B C2B C3B 7.8(19) . . . .
N1 C1B C2B C7B -0.3(17) . . . .
C6B C1B C2B C7B -173.2(12) . . . .
C1B C2B C3B C4B -3.0(19) . . . .
C7B C2B C3B C4B 177.9(11) . . . .
C2B C3B C4B C5B -1.2(18) . . . .
C3B C4B C5B C6B 0(2) . . . .
C4B C5B C6B C16 -168.5(11) . . . .
C4B C5B C6B C1B 5(2) . . . .
N1 C1B C6B C5B 178.8(11) . . . .
C2B C1B C6B C5B -8.6(19) . . . .
N1 C1B C6B C16 -8.5(19) . . . .
C2B C1B C6B C16 164.1(12) . . . .
C3B C2B C7B C8B -104.6(14) . . . .
C1B C2B C7B C8B 76.3(18) . . . .
C3B C2B C7B C12B 57.2(18) . . . .
C1B C2B C7B C12B -121.9(15) . . . .
C12B C7B C8B C9B 8.9(19) . . . .
C2B C7B C8B C9B 170.8(9) . . . .
C12B C7B C8B C13B -174.6(11) . . . .
C2B C7B C8B C13B -12.8(18) . . . .
C7B C8B C9B C10B -4.5(14) . . . .
C13B C8B C9B C10B 178.8(7) . . . .
C8B C9B C10B C11B 0.0(10) . . . .
C8B C9B C10B C14B -179.7(7) . . . .
C9B C10B C11B C12B -0.1(12) . . . .
C14B C10B C11B C12B 179.7(8) . . . .
C10B C11B C12B C7B 4.6(16) . . . .
C10B C11B C12B C15B -178.8(11) . . . .
C8B C7B C12B C11B -9(2) . . . .
C2B C7B C12B C11B -170.9(10) . . . .
C8B C7B C12B C15B 174.4(13) . . . .
C2B C7B C12B C15B 12.4(19) . . . .
C5B C6B C16 C21 -103.5(11) . . . .
C1B C6B C16 C21 83.6(13) . . . .
C5B C6B C16 C17 77.8(12) . . . .
C1B C6B C16 C17 -95.1(12) . . . .
C5B C6B C16 C6A 80(4) . . . .
C1B C6B C16 C6A -93(5) . . . .
C5A C6A C16 C6B -98(4) . . . .
C1A C6A C16 C6B 81(4) . . . .
C5A C6A C16 C21 -101.6(8) . . . .
C1A C6A C16 C21 77.2(9) . . . .
C5A C6A C16 C17 80.3(8) . . . .
C1A C6A C16 C17 -100.9(7) . . . .
C6B C16 C17 C18 177.5(6) . . . .
C21 C16 C17 C18 -1.2(3) . . . .
C6A C16 C17 C18 177.0(4) . . . .
C6B C16 C17 C22 1.1(7) . . . .
C21 C16 C17 C22 -177.51(19) . . . .
C6A C16 C17 C22 0.7(4) . . . .
C16 C17 C18 C19 -0.4(3) . . . .
C22 C17 C18 C19 176.0(2) . . . .
C17 C18 C19 C20 1.0(3) . . . .
C17 C18 C19 C23 -179.79(19) . . . .
C18 C19 C20 C21 -0.1(3) . . . .
C23 C19 C20 C21 -179.3(2) . . . .
C19 C20 C21 C16 -1.4(3) . . . .
C19 C20 C21 C24 179.2(2) . . . .
C6B C16 C21 C20 -176.7(6) . . . .
C17 C16 C21 C20 2.1(3) . . . .
C6A C16 C21 C20 -175.9(4) . . . .
C6B C16 C21 C24 2.6(6) . . . .
C17 C16 C21 C24 -178.61(18) . . . .
C6A C16 C21 C24 3.4(5) . . . .
Sb1 N2 C25 C30 -154.06(13) . . . .
Mg1 N2 C25 C30 31.2(3) . . . .
Sb1 N2 C25 C26 27.0(2) . . . .
Mg1 N2 C25 C26 -147.76(14) . . . .
N2 C25 C26 C27 175.88(16) . . . .
C30 C25 C26 C27 -3.1(2) . . . .
N2 C25 C26 C31 -8.6(2) . . . .
C30 C25 C26 C31 172.49(16) . . . .
C25 C26 C27 C28 0.5(3) . . . .
C31 C26 C27 C28 -175.24(17) . . . .
C26 C27 C28 C29 1.8(3) . . . .
C27 C28 C29 C30 -1.3(3) . . . .
C28 C29 C30 C25 -1.4(3) . . . .
C28 C29 C30 C40B 167.5(5) . . . .
C28 C29 C30 C40A -177.9(4) . . . .
N2 C25 C30 C29 -175.45(17) . . . .
C26 C25 C30 C29 3.6(3) . . . .
N2 C25 C30 C40B 15.4(5) . . . .
C26 C25 C30 C40B -165.6(5) . . . .
N2 C25 C30 C40A 0.8(4) . . . .
C26 C25 C30 C40A 179.8(4) . . . .
C27 C26 C31 C36 -102.2(2) . . . .
C25 C26 C31 C36 82.2(2) . . . .
C27 C26 C31 C32 80.2(2) . . . .
C25 C26 C31 C32 -95.43(19) . . . .
C36 C31 C32 C33 -1.8(3) . . . .
C26 C31 C32 C33 175.89(16) . . . .
C36 C31 C32 C37 179.84(17) . . . .
C26 C31 C32 C37 -2.5(2) . . . .
C31 C32 C33 C34 0.3(3) . . . .
C37 C32 C33 C34 178.63(19) . . . .
C32 C33 C34 C35 1.0(3) . . . .
C32 C33 C34 C38 -178.8(2) . . . .
C33 C34 C35 C36 -0.7(3) . . . .
C38 C34 C35 C36 179.0(2) . . . .
C34 C35 C36 C31 -0.8(3) . . . .
C34 C35 C36 C39 -179.62(19) . . . .
C32 C31 C36 C35 2.0(3) . . . .
C26 C31 C36 C35 -175.57(17) . . . .
C32 C31 C36 C39 -179.15(17) . . . .
C26 C31 C36 C39 3.2(3) . . . .
C29 C30 C40A C41A 68.8(12) . . . .
C25 C30 C40A C41A -107.6(10) . . . .
C40B C30 C40A C41A 180(100) . . . .
C29 C30 C40A C45A -105.7(9) . . . .
C25 C30 C40A C45A 77.9(11) . . . .
C40B C30 C40A C45A 5(4) . . . .
C45A C40A C41A C42A -4.5(17) . . . .
C30 C40A C41A C42A -178.8(10) . . . .
C45A C40A C41A C46A 175.8(10) . . . .
C30 C40A C41A C46A 1.5(17) . . . .
C40A C41A C42A C43A 2.0(16) . . . .
C46A C41A C42A C43A -178.3(9) . . . .
C41A C42A C43A C44A 2.3(16) . . . .
C41A C42A C43A C47A -175.1(9) . . . .
C42A C43A C44A C45A -4.1(15) . . . .
C47A C43A C44A C45A 173.1(9) . . . .
C41A C40A C45A C44A 2.7(17) . . . .
C30 C40A C45A C44A 177.5(8) . . . .
C41A C40A C45A C48A -177.0(10) . . . .
C30 C40A C45A C48A -2.3(15) . . . .
C43A C44A C45A C40A 1.7(15) . . . .
C43A C44A C45A C48A -178.6(9) . . . .
C29 C30 C40B C41B 71.9(14) . . . .
C25 C30 C40B C41B -119.0(12) . . . .
C40A C30 C40B C41B -4(4) . . . .
C29 C30 C40B C45B -103.2(13) . . . .
C25 C30 C40B C45B 65.9(15) . . . .
C40A C30 C40B C45B -180(100) . . . .
C45B C40B C41B C42B -3(2) . . . .
C30 C40B C41B C42B -178.1(13) . . . .
C45B C40B C41B C46B 171.1(14) . . . .
C30 C40B C41B C46B -4(2) . . . .
C40B C41B C42B C43B 1(2) . . . .
C46B C41B C42B C43B -172.8(14) . . . .
C41B C42B C43B C44B 1(2) . . . .
C41B C42B C43B C47B -177.3(14) . . . .
C42B C43B C44B C45B -2(2) . . . .
C47B C43B C44B C45B 176.5(12) . . . .
C41B C40B C45B C44B 2(2) . . . .
C30 C40B C45B C44B 176.9(11) . . . .
C41B C40B C45B C48B -176.8(14) . . . .
C30 C40B C45B C48B -2(2) . . . .
C43B C44B C45B C40B 0(2) . . . .
C43B C44B C45B C48B 179.0(13) . . . .
C52 O1 C49 C50 10(2) . . . .
Mg1 O1 C49 C50 -172.9(14) . . . .
O1 C49 C50 C51 -27.6(18) . . . .
C49 C50 C51 C52 34.2(12) . . . .
C49 O1 C52 C51 11.9(18) . . . .
Mg1 O1 C52 C51 -165.4(12) . . . .
C50 C51 C52 O1 -28.1(11) . . . .
C52B O1B C49B C50B -16(3) . . . .
Mg1 O1B C49B C50B 177.6(19) . . . .
O1B C49B C50B C51B 30(3) . . . .
C49B C50B C51B C52B -32.8(18) . . . .
C49B O1B C52B C51B -4(2) . . . .
Mg1 O1B C52B C51B 162.0(15) . . . .
C50B C51B C52B O1B 22.9(16) . . . .
C58A C53A C54A C55A 0.0 . . . .
C53A C54A C55A C56A 0.0 . . . .
C54A C55A C56A C57A 0.0 . . . .
C55A C56A C57A C58A 0.0 . . . .
C56A C57A C58A C53A 0.0 . . . .
C54A C53A C58A C57A 0.0 . . . .
C58B C53B C54B C55B 0.0 . . . .
C53B C54B C55B C56B 0.0 . . . .
C54B C55B C56B C57B 0.0 . . . .
C55B C56B C57B C58B 0.0 . . . .
C56B C57B C58B C53B 0.0 . . . .
C54B C53B C58B C57B 0.0 . . . .
C58C C53C C54C C55C 0.0 . . . .
C53C C54C C55C C56C 0.0 . . . .
C54C C55C C56C C57C 0.0 . . . .
C55C C56C C57C C58C 0.0 . . . .
C56C C57C C58C C53C 0.0 . . . .
C54C C53C C58C C57C 0.0 . . . .
